data_4500672
loop_
_publ_author_name
'Goud, N. Rajesh'
'Babu, N. Jagadeesh'
'Nangia, Ashwini'

_publ_section_title
;
 Sulfonamide&#x2212;Pyridine-N-oxide Cocrystals
;
_journal_issue 5
_journal_name_full 'Crystal Growth &amp; Design'
_journal_page_first 1930
_journal_paper_doi 10.1021/cg200094x
_journal_volume 11
_journal_year 2011
_chemical_formula_sum 'C24 H26 N4 O8 S2'
_chemical_formula_weight 562.61
_chemical_name_systematic
; 
 ? 
;
_space_group_IT_number 14
_symmetry_cell_setting monoclinic
_symmetry_space_group_name_Hall '-P 2ybc'
_symmetry_space_group_name_H-M 'P 1 21/c 1'
_atom_sites_solution_hydrogens geom
_atom_sites_solution_primary direct
_atom_sites_solution_secondary difmap
_audit_creation_method SHELXL-97
_cell_angle_alpha 90.00
_cell_angle_beta 102.935(2)
_cell_angle_gamma 90.00
_cell_formula_units_Z 2
_cell_length_a 8.7426(8)
_cell_length_b 5.2061(5)
_cell_length_c 27.7269(19)
_cell_measurement_reflns_used 6603
_cell_measurement_temperature 100(2)
_cell_measurement_theta_max 26.01
_cell_measurement_theta_min 2.39
_cell_volume 1229.96(18)
_computing_cell_refinement 'Bruker SMART'
_computing_data_collection 'Bruker SMART'
_computing_data_reduction 'Bruker SAINT'
_computing_molecular_graphics 'Bruker SHELXTL'
_computing_publication_material 'Bruker SHELXTL'
_computing_structure_refinement 'SHELXL-97 (Sheldrick, 1997)'
_computing_structure_solution 'SHELXS-97 (Sheldrick, 1990)'
_diffrn_ambient_temperature 100(2)
_diffrn_measured_fraction_theta_full 0.997
_diffrn_measured_fraction_theta_max 0.997
_diffrn_measurement_device_type 'CCD area detector'
_diffrn_measurement_method 'phi and omega scans'
_diffrn_radiation_monochromator graphite
_diffrn_radiation_source 'fine-focus sealed tube'
_diffrn_radiation_type MoK\a
_diffrn_radiation_wavelength 0.71073
_diffrn_reflns_av_R_equivalents 0.0271
_diffrn_reflns_av_sigmaI/netI 0.0200
_diffrn_reflns_limit_h_max 10
_diffrn_reflns_limit_h_min -10
_diffrn_reflns_limit_k_max 6
_diffrn_reflns_limit_k_min -6
_diffrn_reflns_limit_l_max 34
_diffrn_reflns_limit_l_min -34
_diffrn_reflns_number 11917
_diffrn_reflns_theta_full 26.01
_diffrn_reflns_theta_max 26.01
_diffrn_reflns_theta_min 1.51
_exptl_absorpt_coefficient_mu 0.276
_exptl_absorpt_correction_T_max 0.9677
_exptl_absorpt_correction_T_min 0.9170
_exptl_absorpt_correction_type multi-scan
_exptl_absorpt_process_details sadabs
_exptl_crystal_colour colourless
_exptl_crystal_density_diffrn 1.519
_exptl_crystal_density_method 'not measured'
_exptl_crystal_description plate
_exptl_crystal_F_000 588
_exptl_crystal_size_max 0.32
_exptl_crystal_size_mid 0.24
_exptl_crystal_size_min 0.12
_refine_diff_density_max 0.390
_refine_diff_density_min -0.341
_refine_diff_density_rms 0.059
_refine_ls_extinction_method none
_refine_ls_goodness_of_fit_ref 1.082
_refine_ls_hydrogen_treatment constr
_refine_ls_matrix_type full
_refine_ls_number_parameters 173
_refine_ls_number_reflns 2422
_refine_ls_number_restraints 0
_refine_ls_restrained_S_all 1.082
_refine_ls_R_factor_all 0.0422
_refine_ls_R_factor_gt 0.0397
_refine_ls_shift/su_max 0.001
_refine_ls_shift/su_mean 0.000
_refine_ls_structure_factor_coef Fsqd
_refine_ls_weighting_details 'calc w=1/[\s^2^(Fo^2^)+(0.0528P)^2^+0.9406P] where P=(Fo^2^+2Fc^2^)/3'
_refine_ls_weighting_scheme calc
_refine_ls_wR_factor_gt 0.1017
_refine_ls_wR_factor_ref 0.1036
_reflns_number_gt 2290
_reflns_number_total 2422
_reflns_threshold_expression >2sigma(I)
_cod_data_source_file cg200094x_si_003.cif
_cod_data_source_block 4-MBS-BPNO
_cod_depositor_comments
;
The following automatic conversions were performed:

'_symmetry_cell_setting' value 'Monoclinic' changed to 'monoclinic'
according to /home/saulius/struct/CIF-dictionaries/cif_core.dic
dictionary named 'cif_core.dic' version 2.4.1 from 2010-06-29.

Automatic conversion script
Id: cif_fix_values 1715 2011-07-08 13:25:40Z adriana 
;
_cod_original_sg_symbol_H-M 'P2(1)/c  '
_cod_database_code 4500672

loop_
_symmetry_equiv_pos_as_xyz
'x, y, z'
'-x, y+1/2, -z+1/2'
'-x, -y, -z'
'x, -y-1/2, z-1/2'

loop_
_atom_site_label
_atom_site_type_symbol
_atom_site_fract_x
_atom_site_fract_y
_atom_site_fract_z
_atom_site_U_iso_or_equiv
_atom_site_adp_type
_atom_site_occupancy
_atom_site_symmetry_multiplicity
_atom_site_calc_flag
_atom_site_refinement_flags
O3 O 0.68339(18) 1.1907(3) 0.91315(6) 0.0431(4) Uani 1 1 d .
N2 N 0.6366(2) 1.0046(4) 0.93618(6) 0.0328(4) Uani 1 1 d .
C8 C 0.7406(2) 0.8572(4) 0.96844(7) 0.0341(5) Uani 1 1 d .
H8 H 0.8475 0.8909 0.9737 0.041 Uiso 1 1 calc R
C9 C 0.6891(2) 0.6606(4) 0.99312(7) 0.0331(5) Uani 1 1 d .
H9 H 0.7620 0.5618 1.0150 0.040 Uiso 1 1 calc R
C10 C 0.5285(2) 0.6035(4) 0.98639(6) 0.0290(4) Uani 1 1 d .
C11 C 0.4262(2) 0.7562(4) 0.95225(7) 0.0296(4) Uani 1 1 d .
H11 H 0.3189 0.7239 0.9458 0.036 Uiso 1 1 calc R
C12 C 0.4813(2) 0.9521(4) 0.92821(7) 0.0326(5) Uani 1 1 d .
H12 H 0.4106 1.0519 0.9058 0.039 Uiso 1 1 calc R
S1 S 1.03598(5) 0.21531(8) 0.879656(17) 0.02137(15) Uani 1 1 d .
O1 O 1.18204(15) 0.3192(3) 0.87339(5) 0.0313(3) Uani 1 1 d .
O2 O 1.03363(15) -0.0382(3) 0.90032(5) 0.0281(3) Uani 1 1 d .
O4 O 0.60191(16) 0.2406(2) 0.68406(5) 0.0248(3) Uani 1 1 d .
N1 N 0.97046(19) 0.4075(3) 0.91597(6) 0.0265(4) Uani 1 1 d .
H1A H 0.8815 0.3502 0.9192 0.032 Uiso 1 1 d R
H2A H 0.9800 0.5557 0.9069 0.032 Uiso 1 1 d R
C1 C 0.9045(2) 0.2164(3) 0.82134(7) 0.0194(4) Uani 1 1 d .
C2 C 0.7884(2) 0.0302(3) 0.80985(7) 0.0211(4) Uani 1 1 d .
H2 H 0.7800 -0.0954 0.8330 0.025 Uiso 1 1 calc R
C3 C 0.6848(2) 0.0312(3) 0.76399(7) 0.0207(4) Uani 1 1 d .
H3 H 0.6075 -0.0942 0.7561 0.025 Uiso 1 1 calc R
C4 C 0.6974(2) 0.2217(3) 0.72970(7) 0.0196(4) Uani 1 1 d .
C5 C 0.8130(2) 0.4114(3) 0.74177(7) 0.0222(4) Uani 1 1 d .
H5 H 0.8199 0.5399 0.7190 0.027 Uiso 1 1 calc R
C6 C 0.9165(2) 0.4085(3) 0.78721(7) 0.0215(4) Uani 1 1 d .
H6 H 0.9940 0.5337 0.7951 0.026 Uiso 1 1 calc R
C7 C 0.4975(2) 0.0298(4) 0.66765(7) 0.0258(4) Uani 1 1 d .
H7A H 0.5566 -0.1269 0.6702 0.039 Uiso 1 1 calc R
H7B H 0.4439 0.0570 0.6338 0.039 Uiso 1 1 calc R
H7C H 0.4221 0.0182 0.6880 0.039 Uiso 1 1 calc R

loop_
_atom_site_aniso_label
_atom_site_aniso_U_11
_atom_site_aniso_U_22
_atom_site_aniso_U_33
_atom_site_aniso_U_23
_atom_site_aniso_U_13
_atom_site_aniso_U_12
O3 0.0316(8) 0.0481(10) 0.0491(9) 0.0007(8) 0.0080(7) -0.0034(7)
N2 0.0379(10) 0.0361(10) 0.0231(8) -0.0073(7) 0.0039(7) 0.0108(8)
C8 0.0252(10) 0.0451(12) 0.0292(10) -0.0080(9) 0.0001(8) 0.0105(9)
C9 0.0269(10) 0.0436(12) 0.0241(9) -0.0061(9) -0.0044(8) 0.0152(9)
C10 0.0259(9) 0.0372(11) 0.0198(9) -0.0128(8) -0.0037(7) 0.0135(8)
C11 0.0244(10) 0.0366(11) 0.0236(9) -0.0097(8) -0.0040(7) 0.0105(8)
C12 0.0272(10) 0.0395(12) 0.0263(9) -0.0086(9) -0.0041(8) 0.0125(9)
S1 0.0157(2) 0.0158(2) 0.0307(3) 0.00038(17) 0.00100(18) 0.00111(16)
O1 0.0174(6) 0.0303(8) 0.0435(8) 0.0029(6) 0.0011(6) -0.0027(6)
O2 0.0254(7) 0.0188(7) 0.0361(7) 0.0030(6) -0.0015(6) 0.0017(5)
O4 0.0265(7) 0.0244(7) 0.0236(6) 0.0024(5) 0.0058(5) -0.0031(5)
N1 0.0255(8) 0.0198(8) 0.0312(8) 0.0001(6) 0.0004(6) 0.0019(6)
C1 0.0157(8) 0.0160(8) 0.0266(9) -0.0015(7) 0.0048(7) 0.0019(6)
C2 0.0210(8) 0.0159(8) 0.0269(9) 0.0019(7) 0.0064(7) 0.0002(7)
C3 0.0185(8) 0.0162(8) 0.0282(9) -0.0011(7) 0.0072(7) -0.0014(7)
C4 0.0187(8) 0.0183(9) 0.0237(8) -0.0009(7) 0.0086(7) 0.0033(7)
C5 0.0224(9) 0.0170(8) 0.0305(9) 0.0030(7) 0.0133(7) 0.0023(7)
C6 0.0178(8) 0.0149(8) 0.0335(9) -0.0009(7) 0.0096(7) -0.0010(7)
C7 0.0258(9) 0.0261(10) 0.0245(9) -0.0009(7) 0.0033(7) -0.0019(8)

loop_
_atom_type_symbol
_atom_type_description
_atom_type_scat_dispersion_real
_atom_type_scat_dispersion_imag
_atom_type_scat_source
C C 0.0033 0.0016 'International Tables Vol C Tables 4.2.6.8 and 6.1.1.4'
H H 0.0000 0.0000 'International Tables Vol C Tables 4.2.6.8 and 6.1.1.4'
N N 0.0061 0.0033 'International Tables Vol C Tables 4.2.6.8 and 6.1.1.4'
O O 0.0106 0.0060 'International Tables Vol C Tables 4.2.6.8 and 6.1.1.4'
S S 0.1246 0.1234 'International Tables Vol C Tables 4.2.6.8 and 6.1.1.4'

loop_
_geom_angle_atom_site_label_1
_geom_angle_atom_site_label_2
_geom_angle_atom_site_label_3
_geom_angle
_geom_angle_site_symmetry_3
O3 N2 C12 119.57(18) .
O3 N2 C8 120.97(19) .
C12 N2 C8 119.5(2) .
N2 C8 C9 120.4(2) .
N2 C8 H8 119.8 .
C9 C8 H8 119.8 .
C8 C9 C10 121.66(19) .
C8 C9 H9 119.2 .
C10 C9 H9 119.2 .
C11 C10 C9 116.0(2) .
C11 C10 C10 121.8(2) 3_667
C9 C10 C10 122.2(2) 3_667
C12 C11 C10 120.96(19) .
C12 C11 H11 119.5 .
C10 C11 H11 119.5 .
N2 C12 C11 121.48(19) .
N2 C12 H12 119.3 .
C11 C12 H12 119.3 .
O1 S1 O2 119.11(8) .
O1 S1 N1 107.00(9) .
O2 S1 N1 106.34(9) .
O1 S1 C1 107.66(9) .
O2 S1 C1 107.68(8) .
N1 S1 C1 108.73(8) .
C4 O4 C7 117.12(14) .
S1 N1 H1A 107.9 .
S1 N1 H2A 108.6 .
H1A N1 H2A 121.0 .
C2 C1 C6 120.43(16) .
C2 C1 S1 120.11(14) .
C6 C1 S1 119.46(13) .
C3 C2 C1 120.13(17) .
C3 C2 H2 119.9 .
C1 C2 H2 119.9 .
C2 C3 C4 119.53(16) .
C2 C3 H3 120.2 .
C4 C3 H3 120.2 .
O4 C4 C3 124.20(16) .
O4 C4 C5 115.67(16) .
C3 C4 C5 120.13(17) .
C6 C5 C4 120.18(16) .
C6 C5 H5 119.9 .
C4 C5 H5 119.9 .
C5 C6 C1 119.61(16) .
C5 C6 H6 120.2 .
C1 C6 H6 120.2 .
O4 C7 H7A 109.5 .
O4 C7 H7B 109.5 .
H7A C7 H7B 109.5 .
O4 C7 H7C 109.5 .
H7A C7 H7C 109.5 .
H7B C7 H7C 109.5 .

loop_
_geom_bond_atom_site_label_1
_geom_bond_atom_site_label_2
_geom_bond_distance
_geom_bond_site_symmetry_2
O3 N2 1.277(2) .
N2 C12 1.353(3) .
N2 C8 1.361(3) .
C8 C9 1.363(3) .
C8 H8 0.9300 .
C9 C10 1.406(3) .
C9 H9 0.9300 .
C10 C11 1.396(3) .
C10 C10 1.465(4) 3_667
C11 C12 1.364(3) .
C11 H11 0.9300 .
C12 H12 0.9300 .
S1 O1 1.4327(14) .
S1 O2 1.4409(14) .
S1 N1 1.6126(16) .
S1 C1 1.7617(18) .
O4 C4 1.355(2) .
O4 C7 1.435(2) .
N1 H1A 0.8557 .
N1 H2A 0.8215 .
C1 C2 1.388(2) .
C1 C6 1.397(2) .
C2 C3 1.386(3) .
C2 H2 0.9300 .
C3 C4 1.395(2) .
C3 H3 0.9300 .
C4 C5 1.399(3) .
C5 C6 1.377(3) .
C5 H5 0.9300 .
C6 H6 0.9300 .
C7 H7A 0.9600 .
C7 H7B 0.9600 .
C7 H7C 0.9600 .
